data_2242330
loop_
_publ_author_name
'Ali, Akbar'
'Zukerman-Schpector, Julio'
'Weber Paix\~ao, M\'arcio'
'Jotani, Mukesh M.'
'Tiekink, Edward R. T.'

_publ_section_title
;
 7-Methyl-5-[(4-methylbenzene)sulfonyl]-2<i>H</i>,5<i>H</i>-[1,3]dioxolo[4,5-<i>f</i>]indole:
 crystal structure and Hirshfeld analysis
;
_journal_coeditor_code HB7727
_journal_issue 2
_journal_name_full 'Acta Crystallographica Section E'
_journal_page_first 184
_journal_page_last 188
_journal_paper_doi 10.1107/S2056989018000889
_journal_volume 74
_journal_year 2018
_chemical_formula_iupac 'C17 H15 N O4 S'
_chemical_formula_moiety 'C17 H15 N O4 S'
_chemical_formula_sum 'C17 H15 N O4 S'
_chemical_formula_weight 329.36
_chemical_name_systematic 7-Methyl-5-[(4-methylbenzene)sulfonyl]-2<i>H</i>,5<i>H</i>-[1,3]dioxolo[4,5-<i>f</i>]indole
_space_group_crystal_system monoclinic
_space_group_IT_number 15
_space_group_name_Hall '-C 2yc'
_space_group_name_H-M_alt 'C 1 2/c 1'
_symmetry_space_group_name_Hall '-C 2yc'
_symmetry_space_group_name_H-M 'C 1 2/c 1'
_atom_sites_solution_hydrogens geom
_audit_creation_method SHELXL-2014/6
_cell_angle_alpha 90
_cell_angle_beta 112.628(3)
_cell_angle_gamma 90
_cell_formula_units_Z 8
_cell_length_a 15.2673(13)
_cell_length_b 12.5337(9)
_cell_length_c 17.6096(15)
_cell_measurement_reflns_used 9928
_cell_measurement_temperature 290(2)
_cell_measurement_theta_max 26.35
_cell_measurement_theta_min 2.17
_cell_volume 3110.3(4)
_computing_cell_refinement
;
SAINT (Bruker, 2009)
;
_computing_data_collection
;
APEX2 (Bruker, 2009)
;
_computing_data_reduction
;
SAINT (Bruker, 2009)
;
_computing_molecular_graphics
;
ORTEP-3 for Windows (Farrugia, 2012) and DIAMOND (Brandenburg,
2006)
;
_computing_publication_material
;
<i>MarvinSketch</i> (ChemAxon, 2010) and publCIF (Westrip, 2010)
;
_computing_structure_refinement
;
<i>SHELXL2014/6</i> (Sheldrick, 2015)
;
_computing_structure_solution
;
SIR2014 (Burla <i>et al.</i>, 2015)
;
_diffrn_ambient_temperature 290(2)
_diffrn_measured_fraction_theta_full 1.000
_diffrn_measured_fraction_theta_max 0.999
_diffrn_measurement_device_type 'Bruker APEXII CCD'
_diffrn_measurement_method '\f and \w scans'
_diffrn_radiation_type MoK\a
_diffrn_radiation_wavelength 0.71073
_diffrn_reflns_av_R_equivalents 0.0283
_diffrn_reflns_limit_h_max 19
_diffrn_reflns_limit_h_min -19
_diffrn_reflns_limit_k_max 15
_diffrn_reflns_limit_k_min -15
_diffrn_reflns_limit_l_max 21
_diffrn_reflns_limit_l_min -22
_diffrn_reflns_number 27617
_diffrn_reflns_theta_full 25.242
_diffrn_reflns_theta_max 26.392
_diffrn_reflns_theta_min 2.175
_exptl_absorpt_coefficient_mu 0.228
_exptl_absorpt_correction_T_max 0.7454
_exptl_absorpt_correction_T_min 0.7089
_exptl_absorpt_correction_type multi-scan
_exptl_absorpt_process_details
;
(SADABS; Sheldrick, 1996)
;
_exptl_crystal_colour colourless
_exptl_crystal_density_diffrn 1.407
_exptl_crystal_description irregular
_exptl_crystal_F_000 1376
_exptl_crystal_size_max 0.353
_exptl_crystal_size_mid 0.275
_exptl_crystal_size_min 0.169
_refine_diff_density_max 0.261
_refine_diff_density_min -0.272
_refine_ls_extinction_method none
_refine_ls_goodness_of_fit_ref 1.072
_refine_ls_hydrogen_treatment constr
_refine_ls_matrix_type full
_refine_ls_number_parameters 210
_refine_ls_number_reflns 3198
_refine_ls_number_restraints 0
_refine_ls_restrained_S_all 1.072
_refine_ls_R_factor_all 0.0475
_refine_ls_R_factor_gt 0.0414
_refine_ls_shift/su_max 0.001
_refine_ls_shift/su_mean 0.000
_refine_ls_structure_factor_coef Fsqd
_refine_ls_weighting_details 'w=1/[\s^2^(Fo^2^)+(0.0609P)^2^+2.5262P] where P=(Fo^2^+2Fc^2^)/3'
_refine_ls_weighting_scheme calc
_refine_ls_wR_factor_gt 0.1192
_refine_ls_wR_factor_ref 0.1248
_reflns_number_gt 2784
_reflns_number_total 3198
_reflns_threshold_expression 'I > 2\s(I)'
_cod_data_source_file hb7727sup1.cif
_cod_data_source_block I
_cod_database_code 2242330
_shelx_space_group_comment
;
The symmetry employed for this shelxl refinement is uniquely defined
by the following loop, which should always be used as a source of
symmetry information in preference to the above space-group names.
They are only intended as comments.
;
_shelx_estimated_absorpt_t_min 0.924
_shelx_estimated_absorpt_t_max 0.962
_shelxl_version_number 2014/6

loop_
_space_group_symop_operation_xyz
'x, y, z'
'-x, y, -z+1/2'
'x+1/2, y+1/2, z'
'-x+1/2, y+1/2, -z+1/2'
'-x, -y, -z'
'x, -y, z-1/2'
'-x+1/2, -y+1/2, -z'
'x+1/2, -y+1/2, z-1/2'

loop_
_atom_site_type_symbol
_atom_site_label
_atom_site_fract_x
_atom_site_fract_y
_atom_site_fract_z
_atom_site_U_iso_or_equiv
_atom_site_adp_type
_atom_site_calc_flag
_atom_site_occupancy
C C1 0.63451(17) -0.0477(2) 0.44548(14) 0.0694(7) Uani d 1
H H1B 0.5872 -0.0417 0.4695 0.083 Uiso calc 1
H H1A 0.6615 -0.1188 0.4565 0.083 Uiso calc 1
C C2 0.71138(13) 0.08717(16) 0.41601(11) 0.0460(4) Uani d 1
C C3 0.77317(13) 0.16699(16) 0.41880(11) 0.0471(4) Uani d 1
H H3 0.8199 0.1899 0.4679 0.057 Uiso calc 1
C C4 0.76150(11) 0.21227(14) 0.34255(11) 0.0398(4) Uani d 1
C C5 0.81363(13) 0.29544(15) 0.32141(12) 0.0474(4) Uani d 1
C C6 0.77434(14) 0.30697(15) 0.23940(13) 0.0511(5) Uani d 1
H H6 0.7939 0.3563 0.2097 0.061 Uiso calc 1
C C7 0.68969(11) 0.17599(13) 0.26958(10) 0.0363(4) Uani d 1
C C8 0.62689(12) 0.09373(14) 0.26740(11) 0.0399(4) Uani d 1
H H8 0.5796 0.0698 0.2190 0.048 Uiso calc 1
C C9 0.64139(12) 0.05175(14) 0.34288(11) 0.0414(4) Uani d 1
C C10 0.54356(13) 0.35424(15) 0.12094(11) 0.0450(4) Uani d 1
C C11 0.46506(13) 0.33127(17) 0.13887(12) 0.0513(5) Uani d 1
H H11 0.4494 0.2610 0.1450 0.062 Uiso calc 1
C C12 0.41023(14) 0.41411(19) 0.14760(13) 0.0585(5) Uani d 1
H H12 0.3576 0.3989 0.1600 0.070 Uiso calc 1
C C13 0.43162(16) 0.51894(19) 0.13835(14) 0.0603(5) Uani d 1
C C14 0.51076(19) 0.53963(19) 0.12083(19) 0.0789(8) Uani d 1
H H14 0.5265 0.6100 0.1149 0.095 Uiso calc 1
C C15 0.56675(18) 0.45869(18) 0.11193(18) 0.0695(7) Uani d 1
H H15 0.6197 0.4741 0.1000 0.083 Uiso calc 1
C C16 0.89722(17) 0.3540(2) 0.38141(17) 0.0742(7) Uani d 1
H H16A 0.9423 0.3037 0.4161 0.111 Uiso calc 1
H H16B 0.8764 0.4002 0.4146 0.111 Uiso calc 1
H H16C 0.9265 0.3958 0.3519 0.111 Uiso calc 1
C C17 0.3709(2) 0.6088(2) 0.1472(2) 0.0907(9) Uani d 1
H H17A 0.4101 0.6595 0.1865 0.136 Uiso calc 1
H H17B 0.3241 0.5809 0.1658 0.136 Uiso calc 1
H H17C 0.3400 0.6432 0.0949 0.136 Uiso calc 1
N N 0.69912(11) 0.23364(12) 0.20445(10) 0.0447(4) Uani d 1
O O1 0.59147(10) -0.03034(12) 0.35900(9) 0.0605(4) Uani d 1
O O2 0.70666(11) 0.02948(14) 0.48058(9) 0.0708(5) Uani d 1
O O3 0.56284(12) 0.15436(12) 0.09072(9) 0.0636(4) Uani d 1
O O4 0.66542(13) 0.28779(14) 0.06197(10) 0.0718(5) Uani d 1
S S 0.61611(4) 0.25106(4) 0.11113(3) 0.04973(18) Uani d 1

loop_
_atom_site_aniso_label
_atom_site_aniso_U_11
_atom_site_aniso_U_22
_atom_site_aniso_U_33
_atom_site_aniso_U_12
_atom_site_aniso_U_13
_atom_site_aniso_U_23
C1 0.0734(14) 0.0767(15) 0.0543(13) -0.0216(12) 0.0204(11) 0.0117(11)
C2 0.0420(9) 0.0550(11) 0.0375(9) -0.0013(8) 0.0116(7) 0.0063(8)
C3 0.0406(9) 0.0561(11) 0.0371(9) -0.0072(8) 0.0067(7) -0.0005(8)
C4 0.0341(8) 0.0407(9) 0.0423(9) -0.0017(7) 0.0121(7) -0.0019(7)
C5 0.0416(9) 0.0446(10) 0.0557(11) -0.0046(8) 0.0184(8) 0.0015(8)
C6 0.0528(11) 0.0455(10) 0.0605(12) -0.0022(8) 0.0281(9) 0.0077(9)
C7 0.0373(8) 0.0359(8) 0.0357(8) 0.0060(6) 0.0140(6) 0.0007(7)
C8 0.0372(8) 0.0404(9) 0.0374(9) -0.0008(7) 0.0092(7) -0.0037(7)
C9 0.0365(8) 0.0414(9) 0.0447(10) -0.0024(7) 0.0138(7) 0.0015(7)
C10 0.0489(10) 0.0457(10) 0.0380(9) 0.0053(8) 0.0139(7) 0.0037(7)
C11 0.0478(10) 0.0528(11) 0.0490(11) -0.0034(8) 0.0141(8) 0.0027(9)
C12 0.0447(10) 0.0735(14) 0.0561(12) 0.0056(10) 0.0179(9) 0.0034(10)
C13 0.0582(12) 0.0620(13) 0.0538(12) 0.0172(10) 0.0141(10) 0.0006(10)
C14 0.0844(17) 0.0455(12) 0.114(2) 0.0059(11) 0.0467(16) 0.0118(13)
C15 0.0691(14) 0.0508(12) 0.104(2) 0.0064(10) 0.0505(14) 0.0160(12)
C16 0.0631(13) 0.0690(15) 0.0804(17) -0.0278(12) 0.0166(12) -0.0014(12)
C17 0.0891(19) 0.0856(19) 0.091(2) 0.0387(16) 0.0270(16) -0.0044(16)
N 0.0482(8) 0.0456(8) 0.0419(8) 0.0030(7) 0.0191(7) 0.0048(6)
O1 0.0558(8) 0.0645(9) 0.0548(9) -0.0203(7) 0.0143(7) 0.0108(7)
O2 0.0675(9) 0.0912(12) 0.0436(8) -0.0247(9) 0.0102(7) 0.0182(8)
O3 0.0841(10) 0.0512(8) 0.0418(8) 0.0043(7) 0.0092(7) -0.0097(6)
O4 0.0925(12) 0.0847(11) 0.0534(9) 0.0253(10) 0.0450(9) 0.0168(8)
S 0.0639(3) 0.0513(3) 0.0347(3) 0.0115(2) 0.0198(2) 0.00229(18)

loop_
_atom_type_symbol
_atom_type_description
_atom_type_scat_dispersion_real
_atom_type_scat_dispersion_imag
_atom_type_scat_source
C C 0.0033 0.0016 'International Tables Vol C Tables 4.2.6.8 and 6.1.1.4'
H H 0.0000 0.0000 'International Tables Vol C Tables 4.2.6.8 and 6.1.1.4'
N N 0.0061 0.0033 'International Tables Vol C Tables 4.2.6.8 and 6.1.1.4'
O O 0.0106 0.0060 'International Tables Vol C Tables 4.2.6.8 and 6.1.1.4'
S S 0.1246 0.1234 'International Tables Vol C Tables 4.2.6.8 and 6.1.1.4'

loop_
_geom_angle_atom_site_label_1
_geom_angle_atom_site_label_2
_geom_angle_atom_site_label_3
_geom_angle
O2 C1 O1 108.90(17)
O2 C1 H1B 109.9
O1 C1 H1B 109.9
O2 C1 H1A 109.9
O1 C1 H1A 109.9
H1B C1 H1A 108.3
C3 C2 O2 127.80(17)
C3 C2 C9 122.80(17)
O2 C2 C9 109.39(16)
C2 C3 C4 115.51(16)
C2 C3 H3 122.2
C4 C3 H3 122.2
C3 C4 C7 120.70(16)
C3 C4 C5 131.16(16)
C7 C4 C5 108.13(16)
C6 C5 C4 107.02(16)
C6 C5 C16 127.80(19)
C4 C5 C16 125.17(19)
C5 C6 N 110.52(17)
C5 C6 H6 124.7
N C6 H6 124.7
C8 C7 C4 123.30(16)
C8 C7 N 129.75(15)
C4 C7 N 106.87(15)
C9 C8 C7 113.86(15)
C9 C8 H8 123.1
C7 C8 H8 123.1
C8 C9 O1 126.47(16)
C8 C9 C2 123.82(16)
O1 C9 C2 109.70(16)
C15 C10 C11 120.45(19)
C15 C10 S 119.21(16)
C11 C10 S 120.33(15)
C12 C11 C10 119.1(2)
C12 C11 H11 120.5
C10 C11 H11 120.5
C13 C12 C11 121.5(2)
C13 C12 H12 119.2
C11 C12 H12 119.2
C12 C13 C14 118.2(2)
C12 C13 C17 121.2(2)
C14 C13 C17 120.6(2)
C15 C14 C13 121.5(2)
C15 C14 H14 119.2
C13 C14 H14 119.2
C14 C15 C10 119.2(2)
C14 C15 H15 120.4
C10 C15 H15 120.4
C5 C16 H16A 109.5
C5 C16 H16B 109.5
H16A C16 H16B 109.5
C5 C16 H16C 109.5
H16A C16 H16C 109.5
H16B C16 H16C 109.5
C13 C17 H17A 109.5
C13 C17 H17B 109.5
H17A C17 H17B 109.5
C13 C17 H17C 109.5
H17A C17 H17C 109.5
H17B C17 H17C 109.5
C7 N C6 107.42(15)
C7 N S 126.55(13)
C6 N S 121.92(13)
C9 O1 C1 105.71(15)
C2 O2 C1 106.13(16)
O4 S O3 120.32(10)
O4 S N 105.29(10)
O3 S N 106.38(8)
O4 S C10 108.84(9)
O3 S C10 109.32(10)
N S C10 105.67(8)

loop_
_geom_bond_atom_site_label_1
_geom_bond_atom_site_label_2
_geom_bond_distance
C1 O2 1.417(3)
C1 O1 1.424(3)
C1 H1B 0.9700
C1 H1A 0.9700
C2 C3 1.363(3)
C2 O2 1.373(2)
C2 C9 1.392(3)
C3 C4 1.404(3)
C3 H3 0.9300
C4 C7 1.406(2)
C4 C5 1.445(3)
C5 C6 1.341(3)
C5 C16 1.499(3)
C6 N 1.414(2)
C6 H6 0.9300
C7 C8 1.398(2)
C7 N 1.409(2)
C8 C9 1.366(2)
C8 H8 0.9300
C9 O1 1.374(2)
C10 C15 1.381(3)
C10 C11 1.382(3)
C10 S 1.7539(19)
C11 C12 1.379(3)
C11 H11 0.9300
C12 C13 1.379(3)
C12 H12 0.9300
C13 C14 1.382(3)
C13 C17 1.503(3)
C14 C15 1.374(3)
C14 H14 0.9300
C15 H15 0.9300
C16 H16A 0.9600
C16 H16B 0.9600
C16 H16C 0.9600
C17 H17A 0.9600
C17 H17B 0.9600
C17 H17C 0.9600
N S 1.6589(16)
O3 S 1.4264(16)
O4 S 1.4245(16)

loop_
_geom_hbond_atom_site_label_D
_geom_hbond_atom_site_label_H
_geom_hbond_atom_site_label_A
_geom_hbond_site_symmetry_A
_geom_hbond_distance_DH
_geom_hbond_distance_HA
_geom_hbond_distance_DA
_geom_hbond_angle_DHA
C11 H11 Cg2 2_655 0.93 2.88 3.662(2) 142
S O3 Cg1 2_655 1.422(2) 3.770(2) 4.9921(12) 143.74(10)
S O4 Cg1 6_655 1.426(2) 3.856(2) 4.9243(12) 132.02(9)

loop_
_geom_torsion_atom_site_label_1
_geom_torsion_atom_site_label_2
_geom_torsion_atom_site_label_3
_geom_torsion_atom_site_label_4
_geom_torsion
O2 C2 C3 C4 -179.98(19)
C9 C2 C3 C4 0.3(3)
C2 C3 C4 C7 0.4(3)
C2 C3 C4 C5 -178.72(19)
C3 C4 C5 C6 178.8(2)
C7 C4 C5 C6 -0.3(2)
C3 C4 C5 C16 0.3(3)
C7 C4 C5 C16 -178.9(2)
C4 C5 C6 N -1.1(2)
C16 C5 C6 N 177.4(2)
C3 C4 C7 C8 -0.6(3)
C5 C4 C7 C8 178.63(16)
C3 C4 C7 N -177.66(16)
C5 C4 C7 N 1.60(19)
C4 C7 C8 C9 0.2(2)
N C7 C8 C9 176.48(16)
C7 C8 C9 O1 -179.05(17)
C7 C8 C9 C2 0.5(3)
C3 C2 C9 C8 -0.8(3)
O2 C2 C9 C8 179.44(18)
C3 C2 C9 O1 178.81(18)
O2 C2 C9 O1 -0.9(2)
C15 C10 C11 C12 0.0(3)
S C10 C11 C12 178.91(15)
C10 C11 C12 C13 0.4(3)
C11 C12 C13 C14 -0.7(4)
C11 C12 C13 C17 179.4(2)
C12 C13 C14 C15 0.6(4)
C17 C13 C14 C15 -179.5(3)
C13 C14 C15 C10 -0.2(4)
C11 C10 C15 C14 -0.1(4)
S C10 C15 C14 -179.0(2)
C8 C7 N C6 -178.99(17)
C4 C7 N C6 -2.23(18)
C8 C7 N S 23.7(3)
C4 C7 N S -159.50(13)
C5 C6 N C7 2.1(2)
C5 C6 N S 160.66(14)
C8 C9 O1 C1 178.0(2)
C2 C9 O1 C1 -1.6(2)
O2 C1 O1 C9 3.5(3)
C3 C2 O2 C1 -176.7(2)
C9 C2 O2 C1 3.0(2)
O1 C1 O2 C2 -4.0(3)
C7 N S O4 -164.49(15)
C6 N S O4 41.24(17)
C7 N S O3 -35.75(17)
C6 N S O3 169.99(15)
C7 N S C10 80.39(16)
C6 N S C10 -73.87(16)
C15 C10 S O4 -24.4(2)
C11 C10 S O4 156.74(16)
C15 C10 S O3 -157.60(19)
C11 C10 S O3 23.51(18)
C15 C10 S N 88.3(2)
C11 C10 S N -90.61(17)

_cod_database_fobs_code 2242330
